data_4332262
loop_
_publ_author_name
'Bin-Salamon, Sofi'
'Brewer, Scott H.'
'Depperman, Ezra C.'
'Franzen, Stefan'
'Kampf, Jeff W.'
'Kirk, Martin L.'
'Kumar, R. Krishna'
'Lappi, Simon'
'Peariso, Katrina'
'Preuss, Kathryn E.'
'Shultz, David A.'

_publ_section_title
;
 Testing Bridge-Mediated Differences in Dinuclear Valence Tautomeric
 Behavior
;
_journal_issue 11
_journal_name_full 'Inorganic Chemistry'
_journal_page_first 4461
_journal_page_last 4467
_journal_paper_doi 10.1021/ic060170y
_journal_volume 45
_journal_year 2006
_chemical_formula_sum 'C107 H130 Co2 N4 O8'
_chemical_formula_weight 1718.01
_chemical_name_systematic
;

  ?

;
_space_group_IT_number 14
_symmetry_cell_setting monoclinic
_symmetry_space_group_name_Hall '-P 2yn'
_symmetry_space_group_name_H-M 'P 1 21/n 1'
_atom_sites_solution_hydrogens geom
_atom_sites_solution_primary direct
_atom_sites_solution_secondary difmap
_audit_creation_method SHELXL-97
_cell_angle_alpha 90.00
_cell_angle_beta 95.452(7)
_cell_angle_gamma 90.00
_cell_formula_units_Z 4
_cell_length_a 20.633(4)
_cell_length_b 19.207(3)
_cell_length_c 24.055(4)
_cell_measurement_reflns_used 3009
_cell_measurement_temperature 133(2)
_cell_measurement_theta_max 16.71
_cell_measurement_theta_min 2.17
_cell_volume 9490(3)
_computing_cell_refinement 'Bruker SMART'
_computing_data_collection 'Bruker SMART'
_computing_data_reduction 'Bruker SHELXTL'
_computing_molecular_graphics 'Bruker SHELXTL'
_computing_publication_material 'Bruker SHELXTL'
_computing_structure_refinement 'Bruker SHELXTL'
_computing_structure_solution 'Bruker SHELXTL'
_diffrn_ambient_temperature 133(2)
_diffrn_measured_fraction_theta_full 0.989
_diffrn_measured_fraction_theta_max 0.989
_diffrn_measurement_device_type 'CCD area detector'
_diffrn_measurement_method 'phi and omega scans'
_diffrn_radiation_monochromator graphite
_diffrn_radiation_source 'sealed tube'
_diffrn_radiation_type MoK\a
_diffrn_radiation_wavelength 0.71073
_diffrn_reflns_av_R_equivalents 0.2190
_diffrn_reflns_av_sigmaI/netI 0.1405
_diffrn_reflns_limit_h_max 19
_diffrn_reflns_limit_h_min -19
_diffrn_reflns_limit_k_max 18
_diffrn_reflns_limit_k_min -18
_diffrn_reflns_limit_l_max 23
_diffrn_reflns_limit_l_min -23
_diffrn_reflns_number 53173
_diffrn_reflns_theta_full 20.12
_diffrn_reflns_theta_max 20.12
_diffrn_reflns_theta_min 1.98
_exptl_absorpt_coefficient_mu 0.408
_exptl_absorpt_correction_T_max 0.970
_exptl_absorpt_correction_T_min 0.846
_exptl_absorpt_correction_type multi-scan
_exptl_absorpt_process_details 'Blessing, Acta Cryst. (1995) A51 33-38.'
_exptl_crystal_colour purple
_exptl_crystal_density_diffrn 1.202
_exptl_crystal_density_method 'not measured'
_exptl_crystal_description block
_exptl_crystal_F_000 3672
_exptl_crystal_size_max 0.08
_exptl_crystal_size_mid 0.12
_exptl_crystal_size_min 0.12
_refine_diff_density_max 0.709
_refine_diff_density_min -0.394
_refine_diff_density_rms 0.074
_refine_ls_extinction_coef 0.00100(19)
_refine_ls_extinction_expression Fc^*^=kFc[1+0.001xFc^2^\l^3^/sin(2\q)]^-1/4^
_refine_ls_extinction_method SHELXL
_refine_ls_goodness_of_fit_ref 1.004
_refine_ls_hydrogen_treatment mixed
_refine_ls_matrix_type full
_refine_ls_number_parameters 1091
_refine_ls_number_reflns 8909
_refine_ls_number_restraints 45
_refine_ls_restrained_S_all 1.004
_refine_ls_R_factor_all 0.1606
_refine_ls_R_factor_gt 0.0753
_refine_ls_shift/su_max 0.004
_refine_ls_shift/su_mean 0.001
_refine_ls_structure_factor_coef Fsqd
_refine_ls_weighting_details 'calc w=1/[\s^2^(Fo^2^)+(0.1057P)^2^+8.8966P] where P=(Fo^2^+2Fc^2^)/3'
_refine_ls_weighting_scheme calc
_refine_ls_wR_factor_gt 0.1692
_refine_ls_wR_factor_ref 0.2167
_reflns_number_gt 4813
_reflns_number_total 8909
_reflns_threshold_expression >2sigma(I)
_cod_data_source_file ic060170ysup2.cif
_cod_data_source_block kp15
_cod_depositor_comments
;
The following automatic conversions were performed:

'_symmetry_cell_setting' value 'Monoclinic' changed to 'monoclinic'
according to /home/saulius/struct/CIF-dictionaries/cif_core.dic
dictionary named 'cif_core.dic' version 2.4.2 from 2011-04-26.

Automatic conversion script
Id: cif_fix_values 1891 2012-01-12 08:04:46Z andrius 
;
_cod_original_sg_symbol_H-M P2(1)/n
_cod_database_code 4332262

loop_
_symmetry_equiv_pos_as_xyz
'x, y, z'
'-x+1/2, y+1/2, -z+1/2'
'-x, -y, -z'
'x-1/2, -y-1/2, z-1/2'

loop_
_atom_site_label
_atom_site_type_symbol
_atom_site_fract_x
_atom_site_fract_y
_atom_site_fract_z
_atom_site_U_iso_or_equiv
_atom_site_adp_type
_atom_site_occupancy
_atom_site_symmetry_multiplicity
_atom_site_calc_flag
_atom_site_refinement_flags
Co1 Co 0.43502(7) -0.15361(6) 0.38353(5) 0.0404(5) Uani 1 1 d .
Co2 Co 0.53298(7) -0.06230(7) 0.90560(5) 0.0487(5) Uani 1 1 d .
N1 N 0.4869(4) -0.1009(4) 0.3357(3) 0.037(2) Uani 1 1 d .
N2 N 0.4949(4) -0.1150(4) 0.4415(3) 0.0344(19) Uani 1 1 d .
N3 N 0.6016(4) -0.0020(4) 0.9357(4) 0.050(2) Uani 1 1 d .
N4 N 0.5716(4) -0.0470(4) 0.8383(3) 0.044(2) Uani 1 1 d .
O1 O 0.3900(3) -0.2078(3) 0.4332(2) 0.0454(18) Uani 1 1 d .
O2 O 0.4869(3) -0.2348(3) 0.3749(2) 0.0402(17) Uani 1 1 d .
O3 O 0.3801(3) -0.0775(3) 0.3901(2) 0.0407(17) Uani 1 1 d .
O4 O 0.3779(3) -0.1864(3) 0.3249(2) 0.0397(17) Uani 1 1 d .
O5 O 0.5033(3) -0.0800(3) 0.9759(3) 0.0531(19) Uani 1 1 d .
O6 O 0.5836(3) -0.1443(3) 0.9184(3) 0.0462(18) Uani 1 1 d .
O7 O 0.4809(4) 0.0162(3) 0.8931(2) 0.0481(18) Uani 1 1 d .
O8 O 0.4642(3) -0.1156(3) 0.8716(2) 0.0448(17) Uani 1 1 d .
C1 C 0.4038(5) -0.2719(5) 0.4265(4) 0.042(3) Uani 1 1 d .
C2 C 0.3716(5) -0.3271(6) 0.4513(4) 0.050(3) Uani 1 1 d .
H2A H 0.3381 -0.3169 0.4746 0.060 Uiso 1 1 calc R
C3 C 0.3879(5) -0.3952(6) 0.4423(4) 0.047(3) Uani 1 1 d .
C4 C 0.4394(5) -0.4085(5) 0.4074(4) 0.048(3) Uani 1 1 d .
H4A H 0.4510 -0.4558 0.4022 0.057 Uiso 1 1 calc R
C5 C 0.4732(5) -0.3590(5) 0.3811(4) 0.040(3) Uani 1 1 d .
C6 C 0.4568(5) -0.2882(5) 0.3930(4) 0.039(3) Uani 1 1 d .
C7 C 0.3539(6) -0.4566(5) 0.4673(4) 0.055(3) Uani 1 1 d .
C8 C 0.4020(7) -0.4963(7) 0.5053(6) 0.131(6) Uani 1 1 d .
H8A H 0.4192 -0.4661 0.5361 0.197 Uiso 1 1 calc R
H8B H 0.4379 -0.5120 0.4844 0.197 Uiso 1 1 calc R
H8C H 0.3806 -0.5367 0.5203 0.197 Uiso 1 1 calc R
C9 C 0.2975(7) -0.4350(6) 0.4985(6) 0.129(6) Uani 1 1 d .
H9A H 0.3128 -0.4031 0.5287 0.194 Uiso 1 1 calc R
H9B H 0.2782 -0.4763 0.5143 0.194 Uiso 1 1 calc R
H9C H 0.2647 -0.4117 0.4729 0.194 Uiso 1 1 calc R
C10 C 0.3298(6) -0.5065(6) 0.4214(5) 0.098(5) Uani 1 1 d .
H10A H 0.3076 -0.5457 0.4375 0.147 Uiso 1 1 calc R
H10B H 0.3668 -0.5239 0.4028 0.147 Uiso 1 1 calc R
H10C H 0.2993 -0.4824 0.3942 0.147 Uiso 1 1 calc R
C11 C 0.5247(5) -0.3761(5) 0.3427(4) 0.052(3) Uani 1 1 d .
C12 C 0.5305(5) -0.4552(4) 0.3321(4) 0.059(3) Uani 1 1 d .
H12A H 0.4883 -0.4735 0.3167 0.089 Uiso 1 1 calc R
H12B H 0.5441 -0.4789 0.3674 0.089 Uiso 1 1 calc R
H12C H 0.5629 -0.4634 0.3056 0.089 Uiso 1 1 calc R
C13 C 0.5917(5) -0.3492(6) 0.3673(5) 0.074(4) Uani 1 1 d .
H13A H 0.5890 -0.2991 0.3746 0.111 Uiso 1 1 calc R
H13B H 0.6239 -0.3576 0.3407 0.111 Uiso 1 1 calc R
H13C H 0.6048 -0.3737 0.4023 0.111 Uiso 1 1 calc R
C14 C 0.5054(6) -0.3417(5) 0.2854(4) 0.070(3) Uani 1 1 d .
H14A H 0.5006 -0.2913 0.2904 0.105 Uiso 1 1 calc R
H14B H 0.4640 -0.3613 0.2691 0.105 Uiso 1 1 calc R
H14C H 0.5393 -0.3506 0.2604 0.105 Uiso 1 1 calc R
C15 C 0.3246(5) -0.0877(5) 0.3565(4) 0.037(3) Uani 1 1 d .
C16 C 0.2729(6) -0.0419(5) 0.3527(4) 0.043(3) Uani 1 1 d .
H16A H 0.2745 -0.0020 0.3762 0.052 Uiso 1 1 calc R
C17 C 0.2194(5) -0.0531(5) 0.3157(4) 0.044(3) Uani 1 1 d .
C18 C 0.2178(5) -0.1141(5) 0.2833(4) 0.043(3) Uani 1 1 d .
H18A H 0.1803 -0.1226 0.2581 0.052 Uiso 1 1 calc R
C19 C 0.2672(5) -0.1617(5) 0.2859(4) 0.037(3) Uani 1 1 d .
C20 C 0.3225(5) -0.1479(5) 0.3209(4) 0.035(2) Uani 1 1 d .
C21 C 0.1649(5) 0.0017(5) 0.3059(5) 0.057(3) Uani 1 1 d .
C22 C 0.1017(5) -0.0279(6) 0.3185(6) 0.091(4) Uani 1 1 d .
H22A H 0.1046 -0.0425 0.3577 0.136 Uiso 1 1 calc R
H22B H 0.0911 -0.0682 0.2944 0.136 Uiso 1 1 calc R
H22C H 0.0676 0.0074 0.3118 0.136 Uiso 1 1 calc R
C23 C 0.1786(6) 0.0671(5) 0.3391(5) 0.089(4) Uani 1 1 d .
H23A H 0.1833 0.0560 0.3790 0.134 Uiso 1 1 calc R
H23B H 0.1425 0.0999 0.3312 0.134 Uiso 1 1 calc R
H23C H 0.2190 0.0882 0.3287 0.134 Uiso 1 1 calc R
C24 C 0.1586(6) 0.0234(6) 0.2432(5) 0.096(4) Uani 1 1 d .
H24A H 0.1496 -0.0179 0.2198 0.144 Uiso 1 1 calc R
H24B H 0.1994 0.0449 0.2342 0.144 Uiso 1 1 calc R
H24C H 0.1229 0.0569 0.2362 0.144 Uiso 1 1 calc R
C25 C 0.2635(5) -0.2298(5) 0.2517(4) 0.045(3) Uani 1 1 d .
C26 C 0.3204(5) -0.2354(5) 0.2155(4) 0.050(3) Uani 1 1 d .
H26A H 0.3188 -0.1963 0.1892 0.076 Uiso 1 1 calc R
H26B H 0.3173 -0.2793 0.1946 0.076 Uiso 1 1 calc R
H26C H 0.3616 -0.2341 0.2394 0.076 Uiso 1 1 calc R
C27 C 0.2012(5) -0.2355(5) 0.2138(5) 0.072(4) Uani 1 1 d .
H27A H 0.1987 -0.1970 0.1869 0.108 Uiso 1 1 calc R
H27B H 0.1639 -0.2332 0.2362 0.108 Uiso 1 1 calc R
H27C H 0.2005 -0.2799 0.1937 0.108 Uiso 1 1 calc R
C28 C 0.2655(5) -0.2921(5) 0.2933(4) 0.058(3) Uani 1 1 d .
H28A H 0.2290 -0.2884 0.3164 0.087 Uiso 1 1 calc R
H28B H 0.3066 -0.2911 0.3173 0.087 Uiso 1 1 calc R
H28C H 0.2622 -0.3359 0.2723 0.087 Uiso 1 1 calc R
C29 C 0.5230(5) -0.1419(6) 0.9939(4) 0.050(3) Uani 1 1 d .
C30 C 0.5053(5) -0.1707(6) 1.0449(4) 0.056(3) Uani 1 1 d .
H30A H 0.4773 -0.1459 1.0670 0.067 Uiso 1 1 calc R
C31 C 0.5287(5) -0.2330(6) 1.0612(4) 0.051(3) Uani 1 1 d .
C32 C 0.5696(5) -0.2690(5) 1.0262(5) 0.056(3) Uani 1 1 d .
H32A H 0.5852 -0.3136 1.0384 0.067 Uiso 1 1 calc R
C33 C 0.5884(5) -0.2450(5) 0.9770(4) 0.046(3) Uani 1 1 d .
C34 C 0.5669(5) -0.1776(5) 0.9612(4) 0.045(3) Uani 1 1 d .
C35 C 0.5173(7) -0.2645(5) 1.1182(5) 0.065(3) Uani 1 1 d .
C36 C 0.4748(7) -0.2185(6) 1.1494(5) 0.106(5) Uani 1 1 d .
H36A H 0.4686 -0.2396 1.1856 0.159 Uiso 1 1 calc R
H36B H 0.4325 -0.2128 1.1277 0.159 Uiso 1 1 calc R
H36C H 0.4956 -0.1729 1.1554 0.159 Uiso 1 1 calc R
C37 C 0.5836(7) -0.2731(7) 1.1526(5) 0.110(5) Uani 1 1 d .
H37A H 0.5770 -0.2930 1.1892 0.166 Uiso 1 1 calc R
H37B H 0.6047 -0.2275 1.1578 0.166 Uiso 1 1 calc R
H37C H 0.6112 -0.3042 1.1329 0.166 Uiso 1 1 calc R
C38 C 0.4858(6) -0.3361(6) 1.1102(5) 0.088(4) Uani 1 1 d .
H38A H 0.4787 -0.3558 1.1466 0.132 Uiso 1 1 calc R
H38B H 0.5144 -0.3668 1.0911 0.132 Uiso 1 1 calc R
H38C H 0.4439 -0.3315 1.0875 0.132 Uiso 1 1 calc R
C39 C 0.6342(6) -0.2833(5) 0.9413(5) 0.063(3) Uani 1 1 d .
C40 C 0.6992(6) -0.2470(6) 0.9449(5) 0.073(4) Uani 1 1 d .
H40A H 0.6932 -0.1989 0.9319 0.109 Uiso 1 1 calc R
H40B H 0.7282 -0.2714 0.9215 0.109 Uiso 1 1 calc R
H40C H 0.7185 -0.2470 0.9838 0.109 Uiso 1 1 calc R
C41 C 0.6445(6) -0.3594(5) 0.9618(5) 0.080(4) Uani 1 1 d .
H41A H 0.6626 -0.3594 1.0009 0.119 Uiso 1 1 calc R
H41B H 0.6747 -0.3830 0.9390 0.119 Uiso 1 1 calc R
H41C H 0.6026 -0.3839 0.9584 0.119 Uiso 1 1 calc R
C42 C 0.6072(6) -0.2875(6) 0.8801(4) 0.072(4) Uani 1 1 d .
H42A H 0.6003 -0.2404 0.8652 0.108 Uiso 1 1 calc R
H42B H 0.5657 -0.3127 0.8771 0.108 Uiso 1 1 calc R
H42C H 0.6382 -0.3121 0.8588 0.108 Uiso 1 1 calc R
C43 C 0.4225(6) -0.0028(6) 0.8698(4) 0.039(3) Uani 1 1 d .
C44 C 0.3723(6) 0.0438(5) 0.8577(4) 0.044(3) Uani 1 1 d .
H44A H 0.3793 0.0917 0.8663 0.053 Uiso 1 1 calc R
C45 C 0.3124(6) 0.0231(6) 0.8335(4) 0.052(3) Uani 1 1 d .
C46 C 0.3027(6) -0.0488(7) 0.8225(4) 0.062(3) Uani 1 1 d .
H46A H 0.2614 -0.0642 0.8062 0.074 Uiso 1 1 calc R
C47 C 0.3522(7) -0.0979(6) 0.8349(4) 0.054(3) Uani 1 1 d .
C48 C 0.4115(6) -0.0751(6) 0.8588(4) 0.044(3) Uani 1 1 d .
C49 C 0.2567(6) 0.0745(6) 0.8151(6) 0.075(4) Uani 1 1 d .
C50 C 0.2643(7) 0.0997(9) 0.7572(7) 0.173(9) Uani 1 1 d .
H50A H 0.2289 0.1321 0.7454 0.260 Uiso 1 1 calc R
H50B H 0.2627 0.0600 0.7316 0.260 Uiso 1 1 calc R
H50C H 0.3062 0.1236 0.7567 0.260 Uiso 1 1 calc R
C51 C 0.1918(6) 0.0449(6) 0.8171(5) 0.087(4) Uani 1 1 d .
H51A H 0.1589 0.0801 0.8054 0.131 Uiso 1 1 calc R
H51B H 0.1863 0.0298 0.8553 0.131 Uiso 1 1 calc R
H51C H 0.1866 0.0048 0.7918 0.131 Uiso 1 1 calc R
C52 C 0.2616(6) 0.1378(7) 0.8527(8) 0.160(8) Uani 1 1 d .
H52A H 0.2258 0.1699 0.8414 0.239 Uiso 1 1 calc R
H52B H 0.3033 0.1613 0.8496 0.239 Uiso 1 1 calc R
H52C H 0.2589 0.1233 0.8915 0.239 Uiso 1 1 calc R
C53 C 0.3372(6) -0.1762(5) 0.8240(5) 0.065(3) Uani 1 1 d .
C54 C 0.2700(6) -0.1914(6) 0.7972(6) 0.094(4) Uani 1 1 d .
H54A H 0.2645 -0.2418 0.7924 0.141 Uiso 1 1 calc R
H54B H 0.2639 -0.1686 0.7607 0.141 Uiso 1 1 calc R
H54C H 0.2377 -0.1737 0.8210 0.141 Uiso 1 1 calc R
C55 C 0.3878(6) -0.2060(5) 0.7879(5) 0.081(4) Uani 1 1 d .
H55A H 0.3789 -0.2555 0.7808 0.121 Uiso 1 1 calc R
H55B H 0.4314 -0.2007 0.8074 0.121 Uiso 1 1 calc R
H55C H 0.3856 -0.1809 0.7523 0.121 Uiso 1 1 calc R
C56 C 0.3469(6) -0.2135(5) 0.8813(5) 0.086(4) Uani 1 1 d .
H56A H 0.3374 -0.2632 0.8762 0.129 Uiso 1 1 calc R
H56B H 0.3173 -0.1933 0.9065 0.129 Uiso 1 1 calc R
H56C H 0.3920 -0.2075 0.8973 0.129 Uiso 1 1 calc R
C57 C 0.4819(5) -0.1021(5) 0.2804(4) 0.041(3) Uani 1 1 d .
H57A H 0.4499 -0.1310 0.2611 0.049 Uiso 1 1 calc R
C58 C 0.5218(5) -0.0627(5) 0.2497(4) 0.042(3) Uani 1 1 d .
H58A H 0.5174 -0.0647 0.2100 0.050 Uiso 1 1 calc R
C59 C 0.5681(5) -0.0205(5) 0.2779(5) 0.046(3) Uani 1 1 d .
H59A H 0.5963 0.0068 0.2577 0.055 Uiso 1 1 calc R
C60 C 0.5730(5) -0.0183(5) 0.3353(4) 0.046(3) Uani 1 1 d .
H60A H 0.6038 0.0116 0.3552 0.055 Uiso 1 1 calc R
C61 C 0.5328(5) -0.0599(5) 0.3638(4) 0.036(2) Uani 1 1 d .
C62 C 0.5366(5) -0.0665(5) 0.4249(4) 0.037(2) Uani 1 1 d .
C63 C 0.5785(5) -0.0321(5) 0.4629(4) 0.044(3) Uani 1 1 d .
H63A H 0.6058 0.0036 0.4510 0.052 Uiso 1 1 calc R
C64 C 0.5808(4) -0.0496(5) 0.5191(4) 0.041(3) Uani 1 1 d .
H64A H 0.6096 -0.0256 0.5457 0.049 Uiso 1 1 calc R
C65 C 0.5412(5) -0.1022(5) 0.5363(4) 0.038(3) Uani 1 1 d .
C66 C 0.4964(5) -0.1307(4) 0.4957(4) 0.039(3) Uani 1 1 d .
H66A H 0.4653 -0.1628 0.5071 0.047 Uiso 1 1 calc R
C67 C 0.6124(5) 0.0191(6) 0.9892(4) 0.054(3) Uani 1 1 d .
H67A H 0.5889 -0.0027 1.0165 0.064 Uiso 1 1 calc R
C68 C 0.6551(5) 0.0699(6) 1.0054(5) 0.058(3) Uani 1 1 d .
H68A H 0.6640 0.0809 1.0439 0.069 Uiso 1 1 calc R
C69 C 0.6856(6) 0.1056(6) 0.9662(5) 0.067(3) Uani 1 1 d .
H69A H 0.7133 0.1439 0.9764 0.080 Uiso 1 1 calc R
C70 C 0.6748(5) 0.0836(6) 0.9093(4) 0.057(3) Uani 1 1 d .
H70A H 0.6965 0.1063 0.8813 0.069 Uiso 1 1 calc R
C71 C 0.6328(5) 0.0291(5) 0.8954(5) 0.044(3) Uani 1 1 d .
C72 C 0.6211(5) -0.0012(5) 0.8393(4) 0.040(3) Uani 1 1 d .
C73 C 0.6529(5) 0.0109(5) 0.7922(4) 0.045(3) Uani 1 1 d .
H73A H 0.6858 0.0455 0.7924 0.054 Uiso 1 1 calc R
C74 C 0.6357(5) -0.0288(5) 0.7444(4) 0.044(3) Uani 1 1 d .
H74A H 0.6583 -0.0224 0.7122 0.053 Uiso 1 1 calc R
C75 C 0.5863(5) -0.0772(5) 0.7435(4) 0.040(3) Uani 1 1 d .
C76 C 0.5549(5) -0.0842(5) 0.7917(4) 0.043(3) Uani 1 1 d .
H76A H 0.5200 -0.1166 0.7917 0.052 Uiso 1 1 calc R
C77 C 0.5434(5) -0.1301(5) 0.5940(4) 0.041(3) Uani 1 1 d .
C78 C 0.5655(4) -0.0903(5) 0.6401(4) 0.041(3) Uani 1 1 d .
H78A H 0.5807 -0.0442 0.6356 0.050 Uiso 1 1 calc R
C79 C 0.5651(5) -0.1194(5) 0.6933(4) 0.044(3) Uani 1 1 d .
C80 C 0.5446(5) -0.1874(5) 0.6998(4) 0.047(3) Uani 1 1 d .
H80A H 0.5443 -0.2061 0.7364 0.056 Uiso 1 1 calc R
C81 C 0.5248(5) -0.2285(5) 0.6545(4) 0.043(3) Uani 1 1 d .
C82 C 0.5246(5) -0.1993(5) 0.6014(4) 0.041(3) Uani 1 1 d .
H82A H 0.5113 -0.2268 0.5696 0.050 Uiso 1 1 calc R
C83 C 0.5037(6) -0.3061(5) 0.6591(4) 0.048(3) Uani 1 1 d .
C84 C 0.4330(6) -0.3136(5) 0.6342(5) 0.076(4) Uani 1 1 d .
H84A H 0.4194 -0.3623 0.6368 0.113 Uiso 1 1 calc R
H84B H 0.4294 -0.2993 0.5949 0.113 Uiso 1 1 calc R
H84C H 0.4050 -0.2841 0.6549 0.113 Uiso 1 1 calc R
C85 C 0.5483(6) -0.3514(5) 0.6274(4) 0.070(4) Uani 1 1 d .
H85A H 0.5352 -0.4003 0.6299 0.105 Uiso 1 1 calc R
H85B H 0.5934 -0.3460 0.6436 0.105 Uiso 1 1 calc R
H85C H 0.5449 -0.3372 0.5881 0.105 Uiso 1 1 calc R
C86 C 0.5072(5) -0.3293(5) 0.7188(4) 0.063(3) Uani 1 1 d .
H86A H 0.4938 -0.3782 0.7204 0.094 Uiso 1 1 calc R
H86B H 0.4782 -0.3005 0.7391 0.094 Uiso 1 1 calc R
H86C H 0.5520 -0.3245 0.7360 0.094 Uiso 1 1 calc R
C87 C 0.2506(9) -0.0013(8) 0.5034(7) 0.149(6) Uani 1 1 d U
H87A H 0.2272 0.0339 0.5232 0.223 Uiso 1 1 calc R
H87B H 0.2213 -0.0214 0.4732 0.223 Uiso 1 1 calc R
H87C H 0.2878 0.0205 0.4877 0.223 Uiso 1 1 calc R
C88 C 0.2724(7) -0.0527(8) 0.5400(8) 0.101(4) Uani 1 1 d U
C89 C 0.3093(6) -0.1103(7) 0.5228(6) 0.087(4) Uani 1 1 d U
H89A H 0.3183 -0.1167 0.4851 0.105 Uiso 1 1 calc R
C90 C 0.3307(7) -0.1556(8) 0.5641(7) 0.100(4) Uani 1 1 d U
H90A H 0.3569 -0.1938 0.5549 0.120 Uiso 1 1 calc R
C91 C 0.3164(7) -0.1490(8) 0.6187(7) 0.116(5) Uani 1 1 d U
H91A H 0.3317 -0.1839 0.6447 0.139 Uiso 1 1 calc R
C92 C 0.2801(9) -0.0928(9) 0.6382(9) 0.135(6) Uani 1 1 d U
H92A H 0.2704 -0.0879 0.6758 0.162 Uiso 1 1 calc R
C93 C 0.2604(7) -0.0465(8) 0.5968(8) 0.111(5) Uani 1 1 d U
H93A H 0.2368 -0.0068 0.6071 0.133 Uiso 1 1 calc R
C94 C 0.6906(10) -0.1597(8) 0.3896(6) 0.169(8) Uani 1 1 d U
H94A H 0.7308 -0.1395 0.3779 0.253 Uiso 1 1 calc R
H94B H 0.6563 -0.1242 0.3871 0.253 Uiso 1 1 calc R
H94C H 0.6770 -0.1989 0.3651 0.253 Uiso 1 1 calc R
C95 C 0.7024(8) -0.1847(7) 0.4483(6) 0.090(4) Uani 1 1 d U
C96 C 0.7631(10) -0.1768(9) 0.4734(8) 0.132(6) Uani 1 1 d U
H96A H 0.7955 -0.1599 0.4512 0.158 Uiso 1 1 calc R
C97 C 0.7802(11) -0.1898(11) 0.5230(9) 0.152(7) Uani 1 1 d U
H97A H 0.8236 -0.1795 0.5376 0.182 Uiso 1 1 calc R
C98 C 0.7397(11) -0.2177(10) 0.5565(8) 0.136(7) Uani 1 1 d U
H98A H 0.7544 -0.2267 0.5944 0.164 Uiso 1 1 calc R
C99 C 0.6779(10) -0.2335(10) 0.5375(8) 0.133(7) Uani 1 1 d U
H99A H 0.6491 -0.2556 0.5606 0.160 Uiso 1 1 calc R
C100 C 0.6569(8) -0.2146(7) 0.4781(7) 0.112(5) Uani 1 1 d U
H10D H 0.6138 -0.2230 0.4620 0.135 Uiso 1 1 calc R
C101 C 0.6026(15) -0.4751(15) 1.1765(10) 0.289(15) Uani 1 1 d U
H10F H 0.5965 -0.4994 1.2114 0.434 Uiso 1 1 calc R
H10G H 0.5744 -0.4340 1.1730 0.434 Uiso 1 1 calc R
H10H H 0.6482 -0.4607 1.1766 0.434 Uiso 1 1 calc R
C102 C 0.5862(9) -0.5206(13) 1.1305(9) 0.158(7) Uani 1 1 d U
C103 C 0.5875(7) -0.5028(9) 1.0767(7) 0.110(5) Uani 1 1 d U
H10I H 0.5984 -0.4561 1.0685 0.132 Uiso 1 1 calc R
C104 C 0.5736(8) -0.5490(9) 1.0311(9) 0.144(6) Uani 1 1 d U
H10E H 0.5744 -0.5369 0.9929 0.173 Uiso 1 1 calc R
C105 C 0.5582(13) -0.6168(13) 1.0512(13) 0.194(10) Uani 1 1 d U
H10J H 0.5488 -0.6554 1.0271 0.232 Uiso 1 1 calc R
C106 C 0.5583(19) -0.6215(17) 1.1068(17) 0.232(14) Uani 1 1 d U
H10N H 0.5428 -0.6658 1.1171 0.279 Uiso 1 1 calc R
C107 C 0.573(2) -0.5839(17) 1.1504(11) 0.213(11) Uani 1 1 d U
H10O H 0.5745 -0.5979 1.1884 0.255 Uiso 1 1 calc R

loop_
_atom_site_aniso_label
_atom_site_aniso_U_11
_atom_site_aniso_U_22
_atom_site_aniso_U_33
_atom_site_aniso_U_23
_atom_site_aniso_U_13
_atom_site_aniso_U_12
Co1 0.0623(10) 0.0279(8) 0.0316(8) -0.0031(6) 0.0078(7) -0.0042(7)
Co2 0.0746(11) 0.0435(9) 0.0290(8) 0.0012(7) 0.0110(7) 0.0045(8)
N1 0.057(6) 0.024(5) 0.031(6) 0.000(4) 0.005(5) -0.003(4)
N2 0.051(6) 0.026(5) 0.026(5) -0.005(4) 0.005(4) -0.001(4)
N3 0.074(7) 0.034(5) 0.044(6) 0.008(5) 0.020(5) 0.007(5)
N4 0.082(7) 0.032(5) 0.017(5) -0.003(4) 0.009(5) 0.001(5)
O1 0.067(5) 0.032(4) 0.039(4) -0.003(3) 0.011(3) -0.005(4)
O2 0.056(5) 0.028(4) 0.038(4) 0.003(3) 0.016(4) -0.002(4)
O3 0.050(5) 0.035(4) 0.038(4) -0.007(3) 0.009(4) 0.000(4)
O4 0.049(5) 0.032(4) 0.039(4) -0.004(3) 0.004(3) -0.002(4)
O5 0.083(5) 0.041(5) 0.037(4) 0.001(4) 0.019(4) 0.007(4)
O6 0.065(5) 0.047(4) 0.029(4) 0.005(4) 0.015(4) 0.003(4)
O7 0.067(5) 0.045(4) 0.031(4) -0.002(3) -0.001(4) 0.005(4)
O8 0.056(5) 0.043(4) 0.037(4) -0.002(3) 0.011(4) -0.002(4)
C1 0.060(8) 0.031(7) 0.034(7) 0.002(6) 0.000(6) -0.003(6)
C2 0.068(8) 0.049(8) 0.033(6) -0.008(6) 0.010(6) -0.006(7)
C3 0.062(8) 0.047(8) 0.034(7) 0.007(6) 0.010(6) -0.003(6)
C4 0.068(8) 0.025(6) 0.049(7) 0.001(5) -0.003(7) -0.003(6)
C5 0.060(7) 0.021(6) 0.040(6) 0.005(5) 0.005(6) -0.007(6)
C6 0.041(7) 0.045(8) 0.031(6) 0.006(6) 0.004(5) -0.011(6)
C7 0.087(9) 0.037(7) 0.043(7) 0.001(6) 0.019(7) -0.025(7)
C8 0.152(14) 0.116(12) 0.120(13) 0.096(11) -0.016(11) -0.047(11)
C9 0.154(14) 0.066(9) 0.186(16) -0.015(10) 0.115(13) -0.040(10)
C10 0.134(12) 0.073(9) 0.094(10) -0.011(8) 0.042(9) -0.056(9)
C11 0.076(9) 0.032(7) 0.049(7) -0.003(6) 0.017(7) 0.007(6)
C12 0.079(8) 0.035(7) 0.066(8) 0.007(6) 0.022(6) 0.002(6)
C13 0.058(8) 0.058(8) 0.108(10) 0.011(7) 0.012(7) -0.002(7)
C14 0.111(10) 0.059(7) 0.044(7) 0.012(6) 0.027(7) 0.015(7)
C15 0.040(8) 0.035(7) 0.038(7) -0.001(6) 0.012(6) -0.006(6)
C16 0.056(8) 0.030(6) 0.045(7) -0.008(5) 0.012(7) -0.004(7)
C17 0.045(8) 0.037(7) 0.050(7) -0.002(6) 0.015(6) -0.003(6)
C18 0.054(8) 0.037(7) 0.036(6) -0.005(6) -0.006(5) -0.011(6)
C19 0.043(7) 0.035(7) 0.035(6) 0.002(5) 0.008(6) 0.005(6)
C20 0.043(8) 0.032(7) 0.032(6) -0.001(6) 0.015(6) -0.011(6)
C21 0.057(8) 0.052(8) 0.061(8) -0.021(6) 0.003(6) -0.012(7)
C22 0.061(9) 0.067(8) 0.150(13) 0.006(8) 0.033(8) 0.016(8)
C23 0.088(10) 0.049(8) 0.127(11) -0.026(8) -0.008(8) 0.016(7)
C24 0.117(11) 0.084(9) 0.084(11) 0.008(8) -0.006(9) 0.033(9)
C25 0.054(8) 0.036(7) 0.044(7) -0.017(6) -0.002(6) -0.003(5)
C26 0.067(8) 0.047(7) 0.038(6) -0.007(5) 0.011(6) -0.009(6)
C27 0.073(9) 0.054(8) 0.088(9) -0.031(7) 0.001(8) -0.003(7)
C28 0.088(9) 0.033(6) 0.056(7) -0.008(6) 0.018(6) -0.007(6)
C29 0.059(8) 0.050(8) 0.041(8) -0.004(7) 0.000(6) -0.002(7)
C30 0.087(9) 0.052(8) 0.031(7) 0.001(6) 0.020(6) -0.008(7)
C31 0.071(8) 0.039(7) 0.044(7) 0.006(6) 0.010(6) -0.007(6)
C32 0.072(8) 0.041(7) 0.057(8) 0.014(7) 0.017(7) -0.003(6)
C33 0.061(8) 0.040(7) 0.038(7) 0.015(6) 0.003(6) 0.008(6)
C34 0.062(8) 0.045(7) 0.030(7) 0.008(6) 0.013(6) 0.001(6)
C35 0.103(11) 0.041(7) 0.055(8) 0.018(6) 0.024(8) -0.003(7)
C36 0.187(15) 0.076(9) 0.069(9) 0.013(8) 0.082(10) 0.017(10)
C37 0.114(13) 0.141(13) 0.076(10) 0.060(9) 0.007(9) -0.019(10)
C38 0.128(11) 0.070(9) 0.075(9) 0.028(7) 0.054(8) -0.009(8)
C39 0.079(9) 0.048(7) 0.068(9) 0.013(6) 0.031(8) 0.014(7)
C40 0.068(9) 0.086(9) 0.066(8) 0.026(7) 0.020(7) 0.016(8)
C41 0.108(10) 0.048(7) 0.089(9) 0.016(7) 0.045(8) 0.029(7)
C42 0.094(10) 0.075(8) 0.050(8) -0.008(6) 0.028(7) 0.000(7)
C43 0.053(8) 0.043(8) 0.022(6) 0.002(6) 0.000(6) 0.009(8)
C44 0.060(8) 0.046(7) 0.028(6) -0.008(5) 0.015(6) -0.011(8)
C45 0.050(9) 0.052(8) 0.053(7) -0.008(6) 0.005(6) -0.006(7)
C46 0.044(8) 0.076(10) 0.065(8) -0.012(7) 0.001(6) -0.005(8)
C47 0.051(8) 0.060(9) 0.052(8) -0.003(6) 0.007(7) -0.006(8)
C48 0.058(9) 0.059(9) 0.019(6) 0.006(6) 0.019(6) 0.007(8)
C49 0.042(9) 0.063(9) 0.121(12) -0.003(8) 0.016(8) -0.001(7)
C50 0.127(14) 0.219(19) 0.188(18) 0.155(16) 0.091(13) 0.095(13)
C51 0.074(10) 0.073(9) 0.113(11) -0.030(8) -0.001(8) 0.007(8)
C52 0.065(10) 0.079(11) 0.33(3) -0.062(14) 0.000(13) 0.024(8)
C53 0.084(10) 0.042(8) 0.073(9) -0.003(7) 0.025(8) -0.009(7)
C54 0.067(10) 0.059(8) 0.155(13) -0.020(8) 0.007(9) -0.015(7)
C55 0.106(10) 0.058(8) 0.082(9) -0.034(7) 0.026(8) -0.025(8)
C56 0.107(11) 0.047(7) 0.110(11) -0.015(8) 0.035(9) -0.008(7)
C57 0.067(8) 0.035(6) 0.019(7) -0.005(5) -0.002(6) 0.002(6)
C58 0.060(7) 0.036(6) 0.032(6) 0.006(6) 0.014(6) 0.002(6)
C59 0.046(7) 0.042(7) 0.051(9) 0.010(6) 0.009(6) -0.003(6)
C60 0.073(8) 0.035(6) 0.029(7) -0.009(5) -0.003(6) -0.013(6)
C61 0.048(7) 0.024(6) 0.035(7) 0.006(6) 0.000(6) 0.013(6)
C62 0.050(7) 0.030(6) 0.033(7) 0.004(6) 0.008(6) -0.010(6)
C63 0.061(8) 0.031(6) 0.041(8) 0.002(6) 0.015(6) -0.008(6)
C64 0.042(7) 0.036(6) 0.044(8) -0.001(5) 0.001(5) -0.012(6)
C65 0.047(7) 0.032(6) 0.037(7) -0.009(6) 0.008(6) -0.013(6)
C66 0.054(7) 0.024(6) 0.042(7) -0.001(6) 0.020(6) 0.007(5)
C67 0.064(8) 0.066(8) 0.029(8) -0.012(6) -0.006(6) 0.007(7)
C68 0.056(8) 0.077(9) 0.040(7) -0.013(7) 0.003(7) -0.010(7)
C69 0.089(10) 0.050(7) 0.060(9) -0.017(7) 0.003(8) -0.003(7)
C70 0.075(9) 0.054(8) 0.044(8) 0.008(6) 0.015(6) 0.020(7)
C71 0.058(8) 0.020(6) 0.053(8) 0.001(6) -0.001(6) -0.011(6)
C72 0.060(8) 0.029(6) 0.030(8) -0.006(5) 0.001(6) -0.009(6)
C73 0.058(7) 0.044(7) 0.034(7) 0.016(6) 0.009(6) -0.001(6)
C74 0.074(8) 0.042(7) 0.018(6) 0.006(5) 0.017(6) 0.008(7)
C75 0.059(8) 0.021(6) 0.041(8) 0.013(5) 0.010(6) 0.000(6)
C76 0.063(7) 0.035(6) 0.033(7) 0.006(6) 0.008(6) 0.002(5)
C77 0.058(7) 0.038(7) 0.027(7) 0.002(6) 0.011(5) 0.002(6)
C78 0.062(7) 0.030(6) 0.033(7) -0.007(6) 0.005(6) -0.006(5)
C79 0.071(8) 0.039(7) 0.022(7) -0.005(6) 0.011(6) 0.009(6)
C80 0.076(8) 0.030(7) 0.036(7) 0.005(6) 0.012(6) -0.003(6)
C81 0.065(8) 0.027(6) 0.037(7) 0.003(6) 0.011(6) -0.006(5)
C82 0.063(7) 0.029(7) 0.033(7) -0.005(5) 0.009(5) 0.008(6)
C83 0.079(9) 0.026(6) 0.042(7) 0.008(5) 0.026(7) 0.006(6)
C84 0.083(10) 0.049(7) 0.091(9) 0.025(7) -0.006(8) -0.025(7)
C85 0.120(10) 0.027(6) 0.063(8) 0.006(6) 0.016(8) -0.006(7)
C86 0.097(9) 0.030(6) 0.064(8) -0.003(6) 0.025(7) -0.008(6)
C87 0.165(17) 0.106(12) 0.175(14) -0.010(10) 0.018(14) -0.006(11)
C88 0.076(10) 0.072(9) 0.152(12) -0.034(8) 0.005(10) -0.021(7)
C89 0.070(10) 0.073(9) 0.122(10) -0.045(7) 0.022(8) -0.026(7)
C90 0.075(10) 0.100(11) 0.129(12) -0.018(9) 0.023(10) -0.014(8)
C91 0.117(13) 0.107(11) 0.127(10) -0.026(10) 0.026(10) -0.016(9)
C92 0.148(17) 0.095(13) 0.164(14) -0.038(9) 0.017(13) -0.018(11)
C93 0.095(11) 0.090(11) 0.154(12) -0.053(8) 0.039(11) -0.015(9)
C94 0.29(2) 0.135(14) 0.085(9) 0.010(9) 0.035(11) 0.104(15)
C95 0.117(11) 0.086(10) 0.072(8) -0.016(7) 0.030(8) 0.048(10)
C96 0.137(12) 0.120(14) 0.140(13) 0.008(14) 0.017(11) 0.006(13)
C97 0.174(17) 0.159(19) 0.120(14) -0.034(16) -0.002(11) -0.020(14)
C98 0.196(18) 0.128(17) 0.089(12) -0.025(10) 0.036(11) 0.049(17)
C99 0.164(15) 0.122(14) 0.127(12) 0.022(12) 0.080(12) 0.053(14)
C100 0.099(10) 0.108(12) 0.137(11) -0.010(10) 0.046(9) 0.059(9)
C101 0.39(4) 0.33(3) 0.153(16) -0.027(17) 0.05(2) 0.19(3)
C102 0.123(15) 0.218(18) 0.140(12) 0.079(11) 0.056(14) 0.046(15)
C103 0.090(11) 0.120(12) 0.124(11) 0.055(8) 0.023(11) 0.002(10)
C104 0.115(14) 0.097(12) 0.214(15) -0.009(11) -0.014(14) 0.032(12)
C105 0.124(17) 0.114(12) 0.35(3) -0.006(18) 0.07(3) 0.018(14)
C106 0.12(3) 0.21(2) 0.38(3) 0.11(2) 0.08(5) 0.02(2)
C107 0.14(3) 0.27(2) 0.23(2) 0.187(17) 0.06(3) 0.07(3)

loop_
_atom_type_symbol
_atom_type_description
_atom_type_scat_dispersion_real
_atom_type_scat_dispersion_imag
_atom_type_scat_source
C C 0.0033 0.0016 'International Tables Vol C Tables 4.2.6.8 and 6.1.1.4'
H H 0.0000 0.0000 'International Tables Vol C Tables 4.2.6.8 and 6.1.1.4'
N N 0.0061 0.0033 'International Tables Vol C Tables 4.2.6.8 and 6.1.1.4'
O O 0.0106 0.0060 'International Tables Vol C Tables 4.2.6.8 and 6.1.1.4'
Co Co 0.3494 0.9721 'International Tables Vol C Tables 4.2.6.8 and 6.1.1.4'

loop_
_geom_angle_atom_site_label_1
_geom_angle_atom_site_label_2
_geom_angle_atom_site_label_3
_geom_angle
O4 Co1 O3 89.0(3)
O4 Co1 O1 88.8(3)
O3 Co1 O1 92.2(3)
O4 Co1 O2 87.9(3)
O3 Co1 O2 176.5(3)
O1 Co1 O2 86.2(3)
O4 Co1 N2 176.6(3)
O3 Co1 N2 89.4(3)
O1 Co1 N2 94.3(3)
O2 Co1 N2 93.7(3)
O4 Co1 N1 94.2(3)
O3 Co1 N1 90.9(3)
O1 Co1 N1 175.8(3)
O2 Co1 N1 90.9(3)
N2 Co1 N1 82.9(4)
O7 Co2 O8 88.3(3)
O7 Co2 O5 93.4(3)
O8 Co2 O5 89.8(3)
O7 Co2 N4 91.2(3)
O8 Co2 N4 94.3(3)
O5 Co2 N4 174.0(3)
O7 Co2 O6 178.0(3)
O8 Co2 O6 90.0(3)
O5 Co2 O6 85.7(3)
N4 Co2 O6 89.8(3)
O7 Co2 N3 88.0(3)
O8 Co2 N3 175.2(3)
O5 Co2 N3 93.6(3)
N4 Co2 N3 82.7(4)
O6 Co2 N3 93.8(3)
C57 N1 C61 119.5(8)
C57 N1 Co1 126.6(7)
C61 N1 Co1 114.0(6)
C66 N2 C62 119.1(8)
C66 N2 Co1 125.1(7)
C62 N2 Co1 115.7(7)
C67 N3 C71 120.3(9)
C67 N3 Co2 126.2(8)
C71 N3 Co2 112.4(7)
C72 N4 C76 119.7(8)
C72 N4 Co2 117.8(7)
C76 N4 Co2 122.3(7)
C1 O1 Co1 108.8(6)
C6 O2 Co1 108.5(6)
C15 O3 Co1 108.9(6)
C20 O4 Co1 109.7(6)
C29 O5 Co2 110.0(6)
C34 O6 Co2 110.9(6)
C43 O7 Co2 109.4(6)
C48 O8 Co2 110.2(6)
O1 C1 C2 123.4(9)
O1 C1 C6 117.7(9)
C2 C1 C6 118.9(9)
C3 C2 C1 121.0(9)
C2 C3 C4 117.9(9)
C2 C3 C7 123.1(10)
C4 C3 C7 119.0(9)
C5 C4 C3 125.7(9)
C4 C5 C6 115.2(9)
C4 C5 C11 123.5(9)
C6 C5 C11 121.3(8)
O2 C6 C5 123.6(9)
O2 C6 C1 115.2(9)
C5 C6 C1 121.1(9)
C8 C7 C9 109.6(11)
C8 C7 C10 106.1(10)
C9 C7 C10 108.8(10)
C8 C7 C3 109.4(9)
C9 C7 C3 113.0(9)
C10 C7 C3 109.7(8)
C5 C11 C13 110.6(8)
C5 C11 C14 108.4(8)
C13 C11 C14 110.2(9)
C5 C11 C12 112.6(8)
C13 C11 C12 108.2(9)
C14 C11 C12 106.9(8)
O3 C15 C16 123.6(9)
O3 C15 C20 116.7(9)
C16 C15 C20 119.6(10)
C17 C16 C15 120.9(9)
C16 C17 C18 117.8(9)
C16 C17 C21 121.6(9)
C18 C17 C21 120.3(10)
C19 C18 C17 123.6(9)
C18 C19 C20 118.0(9)
C18 C19 C25 123.0(10)
C20 C19 C25 119.0(9)
O4 C20 C19 125.5(9)
O4 C20 C15 114.7(9)
C19 C20 C15 119.8(10)
C22 C21 C23 109.8(10)
C22 C21 C17 110.5(9)
C23 C21 C17 113.1(9)
C22 C21 C24 107.9(10)
C23 C21 C24 106.5(9)
C17 C21 C24 108.8(9)
C27 C25 C26 107.8(8)
C27 C25 C19 112.3(8)
C26 C25 C19 111.2(8)
C27 C25 C28 107.6(8)
C26 C25 C28 109.7(8)
C19 C25 C28 108.2(7)
O5 C29 C30 122.6(10)
O5 C29 C34 116.3(9)
C30 C29 C34 121.0(10)
C31 C30 C29 119.1(10)
C30 C31 C32 118.7(9)
C30 C31 C35 122.2(10)
C32 C31 C35 119.0(10)
C33 C32 C31 125.5(10)
C32 C33 C34 116.0(10)
C32 C33 C39 124.6(9)
C34 C33 C39 119.3(9)
O6 C34 C33 124.8(9)
O6 C34 C29 115.7(9)
C33 C34 C29 119.5(10)
C36 C35 C38 109.4(10)
C36 C35 C37 109.1(11)
C38 C35 C37 108.6(10)
C36 C35 C31 111.2(9)
C38 C35 C31 109.9(9)
C37 C35 C31 108.6(10)
C40 C39 C33 109.9(9)
C40 C39 C42 108.7(9)
C33 C39 C42 112.2(9)
C40 C39 C41 108.9(10)
C33 C39 C41 110.5(9)
C42 C39 C41 106.5(9)
O7 C43 C44 122.8(10)
O7 C43 C48 117.9(10)
C44 C43 C48 119.3(11)
C45 C44 C43 121.9(10)
C44 C45 C46 117.9(10)
C44 C45 C49 123.3(11)
C46 C45 C49 118.7(11)
C47 C46 C45 121.9(10)
C48 C47 C46 118.5(10)
C48 C47 C53 122.4(11)
C46 C47 C53 119.0(11)
O8 C48 C47 125.3(11)
O8 C48 C43 114.1(11)
C47 C48 C43 120.6(11)
C51 C49 C50 109.5(12)
C51 C49 C52 107.7(10)
C50 C49 C52 106.8(13)
C51 C49 C45 113.6(10)
C50 C49 C45 109.4(10)
C52 C49 C45 109.6(11)
C54 C53 C55 109.6(10)
C54 C53 C56 109.2(10)
C55 C53 C56 107.1(10)
C54 C53 C47 115.0(10)
C55 C53 C47 108.7(9)
C56 C53 C47 106.9(9)
N1 C57 C58 122.4(9)
C59 C58 C57 118.5(9)
C60 C59 C58 119.5(9)
C59 C60 C61 119.3(9)
N1 C61 C60 120.7(8)
N1 C61 C62 114.5(9)
C60 C61 C62 124.7(10)
N2 C62 C63 121.0(8)
N2 C62 C61 112.3(9)
C63 C62 C61 126.7(10)
C62 C63 C64 119.7(9)
C63 C64 C65 120.0(9)
C64 C65 C66 116.5(9)
C64 C65 C77 125.2(9)
C66 C65 C77 118.3(9)
N2 C66 C65 123.3(9)
N3 C67 C68 122.5(10)
C67 C68 C69 119.6(10)
C68 C69 C70 118.2(10)
C71 C70 C69 119.6(10)
N3 C71 C70 119.5(10)
N3 C71 C72 115.8(9)
C70 C71 C72 124.6(10)
N4 C72 C73 120.9(9)
N4 C72 C71 109.5(9)
C73 C72 C71 129.6(10)
C72 C73 C74 118.7(9)
C75 C74 C73 120.7(9)
C74 C75 C76 117.1(9)
C74 C75 C79 122.8(9)
C76 C75 C79 120.0(10)
N4 C76 C75 122.7(9)
C78 C77 C82 119.7(8)
C78 C77 C65 121.8(9)
C82 C77 C65 118.5(9)
C77 C78 C79 118.8(9)
C80 C79 C78 120.6(9)
C80 C79 C75 119.5(9)
C78 C79 C75 119.9(9)
C81 C80 C79 121.5(9)
C80 C81 C82 117.9(8)
C80 C81 C83 123.8(9)
C82 C81 C83 118.3(9)
C81 C82 C77 121.5(9)
C86 C83 C85 109.5(8)
C86 C83 C84 107.7(8)
C85 C83 C84 110.4(9)
C86 C83 C81 111.3(8)
C85 C83 C81 109.0(8)
C84 C83 C81 108.9(8)
C87 C88 C93 118.8(17)
C87 C88 C89 121.7(18)
C93 C88 C89 119.5(16)
C90 C89 C88 115.3(15)
C89 C90 C91 123.5(16)
C90 C91 C92 123.5(18)
C93 C92 C91 112.6(19)
C92 C93 C88 125.4(18)
C96 C95 C100 118.0(16)
C96 C95 C94 116.7(18)
C100 C95 C94 125.3(18)
C97 C96 C95 125(2)
C96 C97 C98 122(2)
C97 C98 C99 121(2)
C98 C99 C100 116.6(19)
C95 C100 C99 117.0(16)
C107 C102 C103 127(3)
C107 C102 C101 109(2)
C103 C102 C101 125(2)
C102 C103 C104 124(2)
C103 C104 C105 110(2)
C106 C105 C104 115(3)
C107 C106 C105 139(4)
C106 C107 C102 105(3)

loop_
_geom_bond_atom_site_label_1
_geom_bond_atom_site_label_2
_geom_bond_distance
Co1 O4 1.861(6)
Co1 O3 1.865(6)
Co1 O1 1.893(6)
Co1 O2 1.914(6)
Co1 N2 1.922(7)
Co1 N1 1.930(7)
Co2 O7 1.860(6)
Co2 O8 1.874(6)
Co2 O5 1.883(6)
Co2 N4 1.894(7)
Co2 O6 1.899(6)
Co2 N3 1.917(9)
N1 C57 1.326(10)
N1 C61 1.362(11)
N2 C66 1.335(10)
N2 C62 1.355(10)
N3 C67 1.347(11)
N3 C71 1.352(11)
N4 C72 1.346(11)
N4 C76 1.348(11)
O1 C1 1.278(10)
O2 C6 1.295(10)
O3 C15 1.351(11)
O4 C20 1.358(10)
O5 C29 1.317(11)
O6 C34 1.286(10)
O7 C43 1.330(11)
O8 C48 1.348(11)
C1 C2 1.413(13)
C1 C6 1.454(12)
C2 C3 1.373(13)
C3 C4 1.439(13)
C3 C7 1.524(13)
C4 C5 1.370(12)
C5 C6 1.437(12)
C5 C11 1.509(13)
C7 C8 1.493(15)
C7 C9 1.503(14)
C7 C10 1.509(13)
C11 C13 1.540(13)
C11 C14 1.547(13)
C11 C12 1.549(12)
C15 C16 1.379(12)
C15 C20 1.437(12)
C16 C17 1.369(12)
C17 C18 1.406(12)
C17 C21 1.542(13)
C18 C19 1.367(12)
C19 C20 1.377(12)
C19 C25 1.543(12)
C21 C22 1.480(14)
C21 C23 1.501(13)
C21 C24 1.558(15)
C25 C27 1.508(13)
C25 C26 1.532(12)
C25 C28 1.556(12)
C29 C30 1.423(13)
C29 C34 1.431(13)
C30 C31 1.336(13)
C31 C32 1.426(13)
C31 C35 1.538(14)
C32 C33 1.362(12)
C33 C34 1.408(13)
C33 C39 1.525(13)
C35 C36 1.496(14)
C35 C38 1.525(14)
C35 C37 1.537(16)
C39 C40 1.507(14)
C39 C42 1.526(14)
C39 C41 1.550(13)
C43 C44 1.379(13)
C43 C48 1.427(13)
C44 C45 1.374(13)
C45 C46 1.417(13)
C45 C49 1.548(15)
C46 C47 1.402(14)
C47 C48 1.372(14)
C47 C53 1.553(14)
C49 C51 1.460(14)
C49 C50 1.497(17)
C49 C52 1.513(17)
C53 C54 1.501(15)
C53 C55 1.532(14)
C53 C56 1.547(15)
C57 C58 1.381(12)
C58 C59 1.381(12)
C59 C60 1.378(12)
C60 C61 1.381(12)
C61 C62 1.470(12)
C62 C63 1.366(12)
C63 C64 1.389(12)
C64 C65 1.387(11)
C65 C66 1.392(12)
C65 C77 1.484(12)
C67 C68 1.349(13)
C68 C69 1.367(13)
C69 C70 1.428(13)
C70 C71 1.380(13)
C71 C72 1.468(13)
C72 C73 1.382(12)
C73 C74 1.397(12)
C74 C75 1.377(12)
C75 C76 1.388(12)
C75 C79 1.485(13)
C77 C78 1.387(12)
C77 C82 1.400(12)
C78 C79 1.395(12)
C79 C80 1.387(12)
C80 C81 1.376(12)
C81 C82 1.395(12)
C81 C83 1.559(12)
C83 C86 1.499(12)
C83 C85 1.523(12)
C83 C84 1.530(13)
C87 C88 1.370(18)
C88 C93 1.42(2)
C88 C89 1.426(18)
C89 C90 1.363(17)
C90 C91 1.379(18)
C91 C92 1.418(19)
C92 C93 1.37(2)
C94 C95 1.489(18)
C95 C96 1.35(2)
C95 C100 1.360(18)
C96 C97 1.24(2)
C97 C98 1.33(2)
C98 C99 1.35(2)
C99 C100 1.50(2)
C101 C102 1.43(3)
C102 C107 1.34(3)
C102 C103 1.34(2)
C103 C104 1.42(2)
C104 C105 1.43(2)
C105 C106 1.34(4)
C106 C107 1.29(4)
